data_1100205
loop_
_publ_author_name
'Chitsaz, S.'
'Folkerts, H.'
'Grebe, J.'
'Gr\"ob, T.'
'Harms, K.'
'Hiller, W.'
'Krieger, M.'
'Massa, W.'
'Merle, J.'
'M\"ohlen, M.'
'Neum\"uller, B.'
'Dehnicke, K.'

_publ_section_title
;
 Die Kristallstrukturen einer Serie von Verbindungen mit Kationen des Typs
 [R~3~PNH~2~]^+^, [R3PN(H)SiMe~3~]^+^ und [R3PN(SiMe~3~)~2~]^+^
;
_journal_coden_ASTM ZAACAB
_journal_issue 3
_journal_name_full
;
 Zeitschrift f\"ur Anorganische und Allgemeine Chemie
;
_journal_page_first 775
_journal_page_last 783
_journal_paper_doi 10.1002/(sici)1521-3749(200003)626:3<775::aid-zaac775>3.0.co;2-h
_journal_volume 626
_journal_year 2000
_chemical_formula_moiety 'C6 H19 N1 P1 Si1 1+,C1 F3 O3 S1 1-'
_chemical_formula_sum 'C7 H19 F3 N O3 P S Si'
_chemical_name_systematic
;
Trimethylsilylaminotrimethylphosphonium trifluoromethanesulfonate
;
_space_group_IT_number 14
_symmetry_cell_setting monoclinic
_symmetry_space_group_name_Hall '-P 2ybc'
_symmetry_space_group_name_H-M 'P 1 21/c 1'
_cell_angle_alpha 90
_cell_angle_beta 115.389(6)
_cell_angle_gamma 90
_cell_formula_units_Z 8
_cell_length_a 17.7708(11)
_cell_length_b 11.7355(4)
_cell_length_c 16.1137(10)
_cell_volume 3035.935
_diffrn_ambient_temperature 190.15
_exptl_crystal_colour colorless.
_exptl_crystal_density_diffrn 1.371
_exptl_crystal_description platelet
_refine_ls_R_factor_gt 3.32
_refine_ls_wR_factor_gt 3.32
_cod_original_sg_symbol_H-M 'P 21/c'
_cod_original_formula_sum 'C7 H19 F3 N1 O3 P1 S1 Si1'
_cod_database_code 1100205

loop_
_symmetry_equiv_pos_site_id
_symmetry_equiv_pos_as_xyz
1 x,y,z
2 x,1/2-y,1/2+z
3 -x,-y,-z
4 -x,-1/2+y,-1/2-z

loop_
_atom_site_label
_atom_site_type_symbol
_atom_site_fract_x
_atom_site_fract_y
_atom_site_fract_z
S1 S -0.12153(3) 0.73590(4) 0.35740(3)
O1 O -0.04612(9) 0.67230(13) 0.40777(10)
O2 O -0.14598(10) 0.74042(16) 0.26045(10)
O3 O -0.18736(10) 0.71556(15) 0.38427(12)
C1 C -0.08977(14) 0.8816(2) 0.39517(18)
F1 F -0.15129(10) 0.95420(13) 0.35583(16)
F2 F -0.06339(12) 0.89160(15) 0.48576(12)
F3 F -0.02759(9) 0.91446(13) 0.37536(12)
S2 S 0.38888(3) 0.70506(5) 0.00936(4)
O4 O 0.46811(11) 0.6530(2) 0.03352(14)
O5 O 0.36627(11) 0.72082(16) 0.08400(12)
O6 O 0.32364(11) 0.66309(16) -0.07304(12)
C2 C 0.4033(2) 0.8478(3) -0.0213(2)
F4 F 0.3321(2) 0.90645(18) -0.0494(2)
F5 F 0.42609(15) 0.85204(17) -0.08919(15)
F6 F 0.4585(2) 0.9043(2) 0.04718(19)
P1 P -0.32310(3) 0.67258(4) 0.04769(4)
C3 C -0.3135(2) 0.8225(2) 0.0677(3)
H1 H -0.361(2) 0.842(3) 0.069(3)
H2 H -0.310(2) 0.849(3) 0.019(3)
H3 H -0.265(2) 0.835(3) 0.119(3)
C4 C -0.23233(16) 0.6268(3) 0.0381(2)
H4 H -0.2378(17) 0.548(3) 0.028(2)
H5 H -0.1868(19) 0.644(2) 0.093(2)
H6 H -0.2323(17) 0.665(2) -0.011(2)
C5 C -0.32904(16) 0.6066(2) 0.14337(16)
H7 H -0.3300(17) 0.526(3) 0.1337(19)
H8 H -0.3764(19) 0.627(2) 0.1446(19)
H9 H -0.2844(18) 0.629(2) 0.197(2)
N1 N -0.40559(12) 0.63831(17) -0.04401(13)
H10 H -0.4374(16) 0.627(2) -0.0300(18)
Si1 Si -0.43614(3) 0.65267(5) -0.16304(4)
C6 C -0.54645(15) 0.6089(3) -0.21545(18)
H11 H -0.579(2) 0.648(3) -0.192(2)
H12 H -0.5500(19) 0.532(3) -0.202(2)
H13 H -0.569(2) 0.620(3) -0.277(2)
C7 C -0.4242(2) 0.8027(3) -0.1904(2)
H14 H -0.455(2) 0.854(3) -0.168(2)
H15 H -0.4517(19) 0.814(3) -0.257(2)
H16 H -0.370(2) 0.821(3) -0.174(2)
C8 C -0.3725(2) 0.5577(3) -0.1995(2)
H17 H -0.371(2) 0.484(3) -0.176(3)
H18 H -0.317(2) 0.580(3) -0.173(3)
H19 H -0.398(2) 0.562(3) -0.262(3)
P2 P 0.17269(3) 0.80277(5) 0.09865(3)
Si2 Si 0.04614(3) 0.83566(5) 0.18422(4)
C9 C 0.22514(17) 0.9326(2) 0.1001(2)
H20 H 0.2338(19) 0.969(3) 0.155(2)
H21 H 0.188(2) 0.971(3) 0.044(2)
H22 H 0.274(2) 0.913(3) 0.096(2)
C10 C 0.15793(17) 0.7246(3) -0.0017(2)
H23 H 0.131(2) 0.656(3) -0.003(2)
H24 H 0.209(2) 0.716(3) -0.007(2)
H25 H 0.120(2) 0.767(3) -0.054(2)
C11 C 0.23873(15) 0.7236(2) 0.19693(18)
H26 H 0.2112(17) 0.654(2) 0.1978(18)
H27 H 0.2474(16) 0.763(2) 0.247(2)
H28 H 0.2886(18) 0.709(2) 0.1913(19)
N2 N 0.08223(11) 0.82309(16) 0.09821(13)
H29 H 0.0502(14) 0.8305(18) 0.0518(17)
C12 C 0.11738(15) 0.9298(2) 0.27723(16)
H30 H 0.1708(18) 0.898(2) 0.3087(19)
H31 H 0.0951(16) 0.941(2) 0.3225(19)
H32 H 0.1224(16) 1.002(2) 0.2539(18)
C13 C 0.04124(19) 0.6922(2) 0.2291(2)
H33 H 0.0080(19) 0.645(3) 0.180(2)
H34 H 0.0148(19) 0.695(3) 0.267(2)
H35 H 0.098(2) 0.660(3) 0.262(2)
C14 C -0.05842(15) 0.9010(2) 0.12477(18)
H36 H -0.0952(18) 0.862(3) 0.071(2)
H37 H -0.0526(17) 0.975(3) 0.109(2)
H38 H -0.0845(18) 0.904(2) 0.165(2)

loop_
_atom_type_symbol
_atom_type_radius_bond
C 0.68
H 0.23
F 0.64
N 0.68
O 0.68
P 1.05
S 1.02
Si 1.20
